data_7713105
loop_
_publ_author_name
'Theodosopoulou, Dimitra'
'De La Pena, Miguel Alonso'
'Abou-Derhamine, Sary'
'Douair, Iskander'
'Roisnel, Thierry'
'Cordier, Marie'
'Piola, Lorenzo'
'Fernandez, Alvaro'
'Welle, Alexandre'
'Maron, Laurent'
'Carpentier, Jean-Francois'
'Kirillov, Evgueni'

_publ_section_title
;
 C1-Symmetric {Cyclopentadienyl/Indenyl}-Metallocene Catalysts: Synthesis,
 Structure, Isospecific Polymerization of Propylene and Stereocontrol
 Mechanism
;
_journal_name_full 'Dalton Transactions'
_journal_paper_doi 10.1039/D3DT01306E
_journal_year 2023
_chemical_compound_source 'synthesis as described'
_chemical_formula_moiety 'C27 H30 Cl2 Hf Si'
_chemical_formula_sum 'C27 H30 Cl2 Hf Si'
_chemical_formula_weight 631.99
_space_group_crystal_system triclinic
_space_group_IT_number 2
_space_group_name_Hall '-P 1'
_space_group_name_H-M_alt 'P -1'
_atom_sites_solution_hydrogens geom
_atom_sites_solution_primary dual
_audit_update_record
;
2023-03-13 deposited with the CCDC.	2023-05-19 downloaded from the CCDC.
;
_cell_angle_alpha 87.756(5)
_cell_angle_beta 67.625(5)
_cell_angle_gamma 81.863(5)
_cell_formula_units_Z 2
_cell_length_a 10.2320(15)
_cell_length_b 11.6128(15)
_cell_length_c 12.8244(17)
_cell_measurement_reflns_used 9797
_cell_measurement_temperature 150(2)
_cell_measurement_theta_max 27.7943
_cell_measurement_theta_min 2.9867
_cell_measurement_wavelength 0.71073
_cell_volume 1394.7(3)
_computing_molecular_graphics
;
   'SXGRAPH (L. Farrugia, 1999), Mercury (CSD, 2020)'
;
_computing_publication_material 'CRYSCALC (T. Roisnel, local program, 2021)'
_computing_structure_refinement 'SHELXL-2019_2 (Sheldrick, 2019)'
_computing_structure_solution 'SHELXT 2018_2 (Sheldrick, 2018)'
_diffrn_ambient_temperature 150(2)
_diffrn_detector '(CMOS) PHOTON 100'
_diffrn_detector_area_resol_mean 10.4167
_diffrn_measured_fraction_theta_full 0.990
_diffrn_measured_fraction_theta_max 0.986
_diffrn_measurement_device_type 'D8 VENTURE Bruker AXS'
_diffrn_measurement_method 'rotation images'
_diffrn_orient_matrix_UB_11 -0.0785489
_diffrn_orient_matrix_UB_12 -0.0119770
_diffrn_orient_matrix_UB_13 0.0735997
_diffrn_orient_matrix_UB_21 0.0695777
_diffrn_orient_matrix_UB_22 -0.0510767
_diffrn_orient_matrix_UB_23 0.0249460
_diffrn_orient_matrix_UB_31 0.0193206
_diffrn_orient_matrix_UB_32 0.0694009
_diffrn_orient_matrix_UB_33 0.0327618
_diffrn_radiation_monochromator 'multilayer monochromator'
_diffrn_radiation_probe x-ray
_diffrn_radiation_source 'Incoatec microfocus sealed tube'
_diffrn_radiation_type MoK\a
_diffrn_radiation_wavelength 0.71073
_diffrn_reflns_av_R_equivalents 0.0444
_diffrn_reflns_av_unetI/netI 0.0373
_diffrn_reflns_limit_h_max 13
_diffrn_reflns_limit_h_min -13
_diffrn_reflns_limit_k_max 14
_diffrn_reflns_limit_k_min -15
_diffrn_reflns_limit_l_max 16
_diffrn_reflns_limit_l_min -16
_diffrn_reflns_number 25695
_diffrn_reflns_theta_full 25.242
_diffrn_reflns_theta_max 27.496
_diffrn_reflns_theta_min 2.200
_diffrn_source_current 1.0
_diffrn_source_voltage 50.0
_exptl_absorpt_coefficient_mu 3.986
_exptl_absorpt_correction_T_max 0.699
_exptl_absorpt_correction_T_min 0.506
_exptl_absorpt_correction_type multi-scan
_exptl_absorpt_process_details
;
  [Sheldrick, G.M. (2014). SADABS Bruker AXS Inc., Madison, Wisconsin, USA]
;
_exptl_crystal_colour yellow
_exptl_crystal_density_diffrn 1.505
_exptl_crystal_description prism
_exptl_crystal_F_000 624
_exptl_crystal_size_max 0.180
_exptl_crystal_size_mid 0.120
_exptl_crystal_size_min 0.090
_refine_diff_density_max 1.491
_refine_diff_density_min -2.066
_refine_diff_density_rms 0.127
_refine_ls_extinction_method none
_refine_ls_goodness_of_fit_ref 1.107
_refine_ls_hydrogen_treatment constr
_refine_ls_matrix_type full
_refine_ls_number_parameters 257
_refine_ls_number_reflns 6317
_refine_ls_number_restraints 0
_refine_ls_restrained_S_all 1.107
_refine_ls_R_factor_all 0.0493
_refine_ls_R_factor_gt 0.0398
_refine_ls_shift/su_max 0.006
_refine_ls_shift/su_mean 0.000
_refine_ls_structure_factor_coef Fsqd
_refine_ls_weighting_details 'w=1/[\s^2^(Fo^2^)+(0.0431P)^2^+4.3325P] where P=(Fo^2^+2Fc^2^)/3'
_refine_ls_weighting_scheme calc
_refine_ls_wR_factor_gt 0.0972
_refine_ls_wR_factor_ref 0.1035
_reflns_number_gt 5555
_reflns_number_total 6317
_reflns_threshold_expression >2sigma(I)
_cod_data_source_file d3dt01306e2.cif
_cod_data_source_block 3b-Hf_DT1501
_cod_database_code 7713105

loop_
_space_group_symop_operation_xyz
'x, y, z'
'-x, -y, -z'

loop_
_atom_site_label
_atom_site_type_symbol
_atom_site_fract_x
_atom_site_fract_y
_atom_site_fract_z
_atom_site_U_iso_or_equiv
_atom_site_adp_type
_atom_site_occupancy
_atom_site_site_symmetry_order
_atom_site_calc_flag
_atom_site_refinement_flags_posn
_atom_site_refinement_flags_adp
_atom_site_refinement_flags_occupancy
_atom_site_disorder_assembly
_atom_site_disorder_group
Hf1 Hf 0.35017(2) 0.78061(2) 0.31737(2) 0.03640(8) Uani 1 1 d . . . . .
Cl1 Cl 0.42278(19) 0.76207(13) 0.11790(12) 0.0535(4) Uani 1 1 d . . . . .
Cl2 Cl 0.10180(18) 0.84482(15) 0.35749(17) 0.0611(4) Uani 1 1 d . . . . .
Si1 Si 0.5239(2) 0.73366(14) 0.48883(14) 0.0466(4) Uani 1 1 d . . . . .
C1 C 0.3507(4) 0.9390(3) 0.4412(2) 0.0406(12) Uani 1 1 d G . . . .
C2 C 0.3428(4) 0.9999(3) 0.3451(3) 0.0401(12) Uani 1 1 d G . . . .
C3 C 0.4715(4) 0.9650(3) 0.2518(2) 0.0419(12) Uani 1 1 d G . . . .
C4 C 0.5589(3) 0.8825(3) 0.2903(3) 0.0416(12) Uani 1 1 d G . . . .
C5 C 0.4843(4) 0.8665(3) 0.4073(3) 0.0398(12) Uani 1 1 d G . . . .
C6 C 0.2387(8) 0.9631(6) 0.5583(5) 0.0543(16) Uani 1 1 d . . . . .
H6A H 0.235540 1.043458 0.580866 0.081 Uiso 1 1 calc R U . . .
H6B H 0.262538 0.909560 0.611450 0.081 Uiso 1 1 calc R U . . .
H6C H 0.145341 0.951981 0.558752 0.081 Uiso 1 1 calc R U . . .
C7 C 0.2258(8) 1.0922(5) 0.3427(6) 0.0575(17) Uani 1 1 d . . . . .
H7A H 0.256154 1.168912 0.340306 0.086 Uiso 1 1 calc R U . . .
H7B H 0.140070 1.087207 0.410647 0.086 Uiso 1 1 calc R U . . .
H7C H 0.204787 1.080706 0.275746 0.086 Uiso 1 1 calc R U . . .
C8 C 0.5119(9) 1.0183(7) 0.1372(5) 0.0628(19) Uani 1 1 d . . . . .
H8A H 0.427465 1.034611 0.117716 0.094 Uiso 1 1 calc R U . . .
H8B H 0.584666 0.964099 0.081320 0.094 Uiso 1 1 calc R U . . .
H8C H 0.550095 1.090934 0.137849 0.094 Uiso 1 1 calc R U . . .
C9 C 0.7085(7) 0.8338(7) 0.2149(6) 0.0585(16) Uani 1 1 d . . . . .
H9A H 0.758876 0.795160 0.260881 0.088 Uiso 1 1 calc R U . . .
H9B H 0.759009 0.897085 0.173179 0.088 Uiso 1 1 calc R U . . .
H9C H 0.704840 0.777327 0.161537 0.088 Uiso 1 1 calc R U . . .
C10 C 0.7183(9) 0.6803(6) 0.4507(7) 0.065(2) Uani 1 1 d . . . . .
H10A H 0.761179 0.735528 0.479404 0.098 Uiso 1 1 calc R U . . .
H10B H 0.766252 0.673443 0.368440 0.098 Uiso 1 1 calc R U . . .
H10C H 0.729251 0.604029 0.484178 0.098 Uiso 1 1 calc R U . . .
C11 C 0.4495(10) 0.7566(6) 0.6448(6) 0.068(2) Uani 1 1 d . . . . .
H11A H 0.345312 0.773708 0.672104 0.102 Uiso 1 1 calc R U . . .
H11B H 0.487867 0.822132 0.663525 0.102 Uiso 1 1 calc R U . . .
H11C H 0.476334 0.686172 0.680723 0.102 Uiso 1 1 calc R U . . .
C12 C 0.4257(4) 0.6354(3) 0.4355(3) 0.0453(13) Uani 1 1 d G . . . .
C13 C 0.2751(4) 0.6400(4) 0.4759(3) 0.0471(14) Uani 1 1 d G . . . .
C14 C 0.2407(3) 0.5906(4) 0.3917(3) 0.0437(12) Uani 1 1 d G . . . .
H14 H 0.147530 0.582509 0.396366 0.052 Uiso 1 1 calc R U . . .
C15 C 0.3701(4) 0.5554(3) 0.2991(3) 0.0423(12) Uani 1 1 d G . . . .
C16 C 0.4844(3) 0.5831(4) 0.3262(3) 0.0423(12) Uani 1 1 d G . . . .
C17 C 0.6260(7) 0.5501(5) 0.2490(6) 0.0509(15) Uani 1 1 d . . . . .
H17 H 0.705048 0.568906 0.263442 0.061 Uiso 1 1 calc R U . . .
C18 C 0.6457(7) 0.4908(6) 0.1535(6) 0.0523(15) Uani 1 1 d . . . . .
H18 H 0.740345 0.468328 0.101363 0.063 Uiso 1 1 calc R U . . .
C19 C 0.5307(7) 0.4611(5) 0.1287(5) 0.0478(13) Uani 1 1 d . . . . .
H19 H 0.550941 0.418154 0.061579 0.057 Uiso 1 1 calc R U . . .
C20 C 0.3918(6) 0.4925(5) 0.1985(5) 0.0424(12) Uani 1 1 d . . . . .
C21 C 0.1630(9) 0.6723(7) 0.5888(6) 0.0666(19) Uani 1 1 d . . . . .
H21A H 0.077855 0.636817 0.598110 0.100 Uiso 1 1 calc R U . . .
H21B H 0.138505 0.757093 0.595204 0.100 Uiso 1 1 calc R U . . .
H21C H 0.198556 0.644197 0.647412 0.100 Uiso 1 1 calc R U . . .
C22 C 0.2721(4) 0.4632(3) 0.1697(4) 0.0452(13) Uani 1 1 d G . . . .
C23 C 0.2789(4) 0.3511(3) 0.1320(4) 0.0542(15) Uani 1 1 d G . . . .
H23 H 0.357385 0.294075 0.127122 0.065 Uiso 1 1 calc R U . . .
C24 C 0.1708(5) 0.3226(3) 0.1014(4) 0.068(2) Uani 1 1 d G . . . .
H24 H 0.175452 0.245936 0.075567 0.081 Uiso 1 1 calc R U . . .
C25 C 0.0560(4) 0.4061(4) 0.1085(4) 0.0650(19) Uani 1 1 d G . . . .
H25 H -0.017868 0.386515 0.087543 0.078 Uiso 1 1 calc R U . . .
C26 C 0.0492(4) 0.5182(4) 0.1462(4) 0.0632(18) Uani 1 1 d G . . . .
H26 H -0.029255 0.575233 0.151075 0.076 Uiso 1 1 calc R U . . .
C27 C 0.1573(4) 0.5468(3) 0.1768(4) 0.0560(16) Uani 1 1 d G . . . .
H27 H 0.152677 0.623374 0.202631 0.067 Uiso 1 1 calc R U . . .

loop_
_atom_site_aniso_label
_atom_site_aniso_U_11
_atom_site_aniso_U_22
_atom_site_aniso_U_33
_atom_site_aniso_U_23
_atom_site_aniso_U_13
_atom_site_aniso_U_12
Hf1 0.04877(14) 0.03230(12) 0.03128(12) 0.00037(8) -0.01970(10) -0.00257(9)
Cl1 0.0816(11) 0.0487(8) 0.0330(7) -0.0020(6) -0.0260(7) -0.0050(7)
Cl2 0.0497(9) 0.0527(9) 0.0804(12) 0.0020(8) -0.0268(8) 0.0007(7)
Si1 0.0727(11) 0.0376(8) 0.0431(8) 0.0042(6) -0.0368(8) -0.0092(7)
C1 0.058(3) 0.033(3) 0.032(3) -0.001(2) -0.019(2) -0.006(2)
C2 0.056(3) 0.030(3) 0.036(3) 0.004(2) -0.019(2) -0.008(2)
C3 0.055(3) 0.040(3) 0.034(3) 0.008(2) -0.018(2) -0.015(2)
C4 0.051(3) 0.039(3) 0.038(3) -0.001(2) -0.019(2) -0.008(2)
C5 0.053(3) 0.037(3) 0.033(3) 0.002(2) -0.019(2) -0.009(2)
C6 0.066(4) 0.051(4) 0.036(3) -0.005(3) -0.010(3) -0.002(3)
C7 0.074(4) 0.036(3) 0.070(4) 0.002(3) -0.039(4) 0.000(3)
C8 0.089(5) 0.064(4) 0.040(3) 0.019(3) -0.027(3) -0.026(4)
C9 0.053(4) 0.069(4) 0.049(4) -0.002(3) -0.014(3) -0.009(3)
C10 0.086(5) 0.050(4) 0.082(5) -0.002(3) -0.059(5) -0.001(3)
C11 0.125(7) 0.058(4) 0.046(4) 0.011(3) -0.054(4) -0.029(4)
C12 0.072(4) 0.035(3) 0.040(3) 0.006(2) -0.033(3) -0.010(3)
C13 0.065(4) 0.038(3) 0.044(3) 0.008(2) -0.025(3) -0.015(3)
C14 0.052(3) 0.039(3) 0.040(3) 0.006(2) -0.017(3) -0.010(2)
C15 0.060(3) 0.032(3) 0.045(3) 0.005(2) -0.032(3) -0.005(2)
C16 0.058(3) 0.033(3) 0.044(3) 0.000(2) -0.029(3) -0.003(2)
C17 0.056(4) 0.047(3) 0.059(4) 0.003(3) -0.034(3) -0.001(3)
C18 0.041(3) 0.061(4) 0.050(3) 0.001(3) -0.014(3) -0.001(3)
C19 0.049(3) 0.049(3) 0.043(3) -0.001(3) -0.017(3) -0.001(3)
C20 0.047(3) 0.041(3) 0.040(3) 0.003(2) -0.018(2) -0.004(2)
C21 0.085(5) 0.066(5) 0.046(4) 0.012(3) -0.018(4) -0.022(4)
C22 0.048(3) 0.051(3) 0.036(3) 0.000(2) -0.015(2) -0.009(3)
C23 0.063(4) 0.054(4) 0.047(3) 0.000(3) -0.021(3) -0.013(3)
C24 0.064(5) 0.082(5) 0.058(4) -0.002(4) -0.017(4) -0.031(4)
C25 0.053(4) 0.098(6) 0.052(4) -0.002(4) -0.022(3) -0.029(4)
C26 0.051(4) 0.087(5) 0.055(4) 0.011(4) -0.024(3) -0.015(4)
C27 0.052(4) 0.064(4) 0.053(4) 0.001(3) -0.022(3) -0.003(3)

loop_
_atom_type_symbol
_atom_type_description
_atom_type_scat_dispersion_real
_atom_type_scat_dispersion_imag
_atom_type_scat_source
C C 0.0033 0.0016 'International Tables Vol C Tables 4.2.6.8 and 6.1.1.4'
H H 0.0000 0.0000 'International Tables Vol C Tables 4.2.6.8 and 6.1.1.4'
Cl Cl 0.1484 0.1585 'International Tables Vol C Tables 4.2.6.8 and 6.1.1.4'
Hf Hf -0.5830 6.1852 'International Tables Vol C Tables 4.2.6.8 and 6.1.1.4'
Si Si 0.0817 0.0704 'International Tables Vol C Tables 4.2.6.8 and 6.1.1.4'

loop_
_geom_angle_atom_site_label_1
_geom_angle_atom_site_label_2
_geom_angle_atom_site_label_3
_geom_angle
_geom_angle_site_symmetry_1
_geom_angle_site_symmetry_3
_geom_angle_publ_flag
Cl1 Hf1 Cl2 96.69(7) . . ?
Cl1 Hf1 C5 123.58(10) . . ?
Cl2 Hf1 C5 122.77(10) . . ?
Cl1 Hf1 C12 124.27(10) . . ?
Cl2 Hf1 C12 121.12(10) . . ?
C5 Hf1 C12 70.23(10) . . ?
Cl1 Hf1 C1 132.76(8) . . ?
Cl2 Hf1 C1 89.41(10) . . ?
C5 Hf1 C1 33.6 . . ?
C12 Hf1 C1 90.17(11) . . ?
Cl1 Hf1 C4 90.13(9) . . ?
Cl2 Hf1 C4 133.98(9) . . ?
C5 Hf1 C4 33.5 . . ?
C12 Hf1 C4 90.28(11) . . ?
C1 Hf1 C4 55.08(6) . . ?
Cl1 Hf1 C13 133.22(9) . . ?
Cl2 Hf1 C13 88.13(10) . . ?
C5 Hf1 C13 90.30(12) . . ?
C12 Hf1 C13 33.2 . . ?
C1 Hf1 C13 93.63(11) . . ?
C4 Hf1 C13 119.01(13) . . ?
Cl1 Hf1 C16 91.28(9) . . ?
Cl2 Hf1 C16 131.97(9) . . ?
C5 Hf1 C16 89.64(11) . . ?
C12 Hf1 C16 33.1 . . ?
C1 Hf1 C16 118.46(12) . . ?
C4 Hf1 C16 93.08(11) . . ?
C13 Hf1 C16 54.33(5) . . ?
Cl1 Hf1 C2 102.50(9) . . ?
Cl2 Hf1 C2 80.20(9) . . ?
C5 Hf1 C2 54.64(6) . . ?
C12 Hf1 C2 121.73(10) . . ?
C1 Hf1 C2 32.6 . . ?
C4 Hf1 C2 53.96(6) . . ?
C13 Hf1 C2 124.10(11) . . ?
C16 Hf1 C2 143.60(11) . . ?
Cl1 Hf1 C3 79.28(8) . . ?
Cl2 Hf1 C3 104.53(9) . . ?
C5 Hf1 C3 54.55(6) . . ?
C12 Hf1 C3 121.71(11) . . ?
C1 Hf1 C3 54.00(5) . . ?
C4 Hf1 C3 32.5 . . ?
C13 Hf1 C3 144.19(11) . . ?
C16 Hf1 C3 123.48(11) . . ?
C2 Hf1 C3 32.0 . . ?
Cl1 Hf1 C14 103.23(9) . . ?
Cl2 Hf1 C14 78.84(9) . . ?
C5 Hf1 C14 121.35(10) . . ?
C12 Hf1 C14 53.93(5) . . ?
C1 Hf1 C14 123.86(11) . . ?
C4 Hf1 C14 143.35(11) . . ?
C13 Hf1 C14 32.2 . . ?
C16 Hf1 C14 53.28(5) . . ?
C2 Hf1 C14 148.38(12) . . ?
C3 Hf1 C14 175.64(11) . . ?
Cl1 Hf1 C15 80.45(8) . . ?
Cl2 Hf1 C15 103.09(9) . . ?
C5 Hf1 C15 120.78(10) . . ?
C12 Hf1 C15 53.83(5) . . ?
C1 Hf1 C15 143.39(10) . . ?
C4 Hf1 C15 122.92(11) . . ?
C13 Hf1 C15 53.33(5) . . ?
C16 Hf1 C15 32.1 . . ?
C2 Hf1 C15 175.39(10) . . ?
C3 Hf1 C15 147.30(12) . . ?
C14 Hf1 C15 31.7 . . ?
C11 Si1 C10 105.2(4) . . ?
C11 Si1 C5 114.0(3) . . ?
C10 Si1 C5 114.8(3) . . ?
C11 Si1 C12 114.5(3) . . ?
C10 Si1 C12 114.3(3) . . ?
C5 Si1 C12 94.37(19) . . ?
C5 C1 C2 108.0 . . ?
C5 C1 C6 128.9(4) . . ?
C2 C1 C6 122.7(4) . . ?
C5 C1 Hf1 71.19(15) . . ?
C2 C1 Hf1 77.31(15) . . ?
C6 C1 Hf1 122.9(4) . . ?
C3 C2 C1 108.0 . . ?
C3 C2 C7 125.2(4) . . ?
C1 C2 C7 126.6(4) . . ?
C3 C2 Hf1 74.27(15) . . ?
C1 C2 Hf1 70.10(15) . . ?
C7 C2 Hf1 125.1(4) . . ?
C4 C3 C2 108.0 . . ?
C4 C3 C8 126.9(4) . . ?
C2 C3 C8 124.7(4) . . ?
C4 C3 Hf1 70.34(15) . . ?
C2 C3 Hf1 73.72(15) . . ?
C8 C3 Hf1 127.2(4) . . ?
C3 C4 C5 108.0 . . ?
C3 C4 C9 122.2(4) . . ?
C5 C4 C9 129.6(4) . . ?
C3 C4 Hf1 77.18(15) . . ?
C5 C4 Hf1 70.77(15) . . ?
C9 C4 Hf1 122.1(4) . . ?
C1 C5 C4 108.0 . . ?
C1 C5 Si1 124.1(2) . . ?
C4 C5 Si1 124.4(2) . . ?
C1 C5 Hf1 75.18(16) . . ?
C4 C5 Hf1 75.69(16) . . ?
Si1 C5 Hf1 98.40(17) . . ?
C1 C6 H6A 109.5 . . ?
C1 C6 H6B 109.5 . . ?
H6A C6 H6B 109.5 . . ?
C1 C6 H6C 109.5 . . ?
H6A C6 H6C 109.5 . . ?
H6B C6 H6C 109.5 . . ?
C2 C7 H7A 109.5 . . ?
C2 C7 H7B 109.5 . . ?
H7A C7 H7B 109.5 . . ?
C2 C7 H7C 109.5 . . ?
H7A C7 H7C 109.5 . . ?
H7B C7 H7C 109.5 . . ?
C3 C8 H8A 109.5 . . ?
C3 C8 H8B 109.5 . . ?
H8A C8 H8B 109.5 . . ?
C3 C8 H8C 109.5 . . ?
H8A C8 H8C 109.5 . . ?
H8B C8 H8C 109.5 . . ?
C4 C9 H9A 109.5 . . ?
C4 C9 H9B 109.5 . . ?
H9A C9 H9B 109.5 . . ?
C4 C9 H9C 109.5 . . ?
H9A C9 H9C 109.5 . . ?
H9B C9 H9C 109.5 . . ?
Si1 C10 H10A 109.5 . . ?
Si1 C10 H10B 109.5 . . ?
H10A C10 H10B 109.5 . . ?
Si1 C10 H10C 109.5 . . ?
H10A C10 H10C 109.5 . . ?
H10B C10 H10C 109.5 . . ?
Si1 C11 H11A 109.5 . . ?
Si1 C11 H11B 109.5 . . ?
H11A C11 H11B 109.5 . . ?
Si1 C11 H11C 109.5 . . ?
H11A C11 H11C 109.5 . . ?
H11B C11 H11C 109.5 . . ?
C13 C12 C16 108.0 . . ?
C13 C12 Si1 124.7(2) . . ?
C16 C12 Si1 123.3(2) . . ?
C13 C12 Hf1 75.27(15) . . ?
C16 C12 Hf1 75.86(15) . . ?
Si1 C12 Hf1 97.00(17) . . ?
C12 C13 C14 108.0 . . ?
C12 C13 C21 131.0(4) . . ?
C14 C13 C21 120.5(4) . . ?
C12 C13 Hf1 71.54(15) . . ?
C14 C13 Hf1 77.36(15) . . ?
C21 C13 Hf1 123.6(4) . . ?
C15 C14 C13 108.0 . . ?
C15 C14 Hf1 74.49(15) . . ?
C13 C14 Hf1 70.42(14) . . ?
C15 C14 H14 126.0 . . ?
C13 C14 H14 126.0 . . ?
Hf1 C14 H14 120.8 . . ?
C16 C15 C14 108.0 . . ?
C16 C15 C20 122.9(4) . . ?
C14 C15 C20 128.9(4) . . ?
C16 C15 Hf1 70.70(15) . . ?
C14 C15 Hf1 73.85(15) . . ?
C20 C15 Hf1 125.5(3) . . ?
C17 C16 C15 118.6(4) . . ?
C17 C16 C12 133.2(4) . . ?
C15 C16 C12 108.0 . . ?
C17 C16 Hf1 121.0(3) . . ?
C15 C16 Hf1 77.21(15) . . ?
C12 C16 Hf1 71.07(15) . . ?
C18 C17 C16 118.1(6) . . ?
C18 C17 H17 120.9 . . ?
C16 C17 H17 120.9 . . ?
C17 C18 C19 122.7(6) . . ?
C17 C18 H18 118.6 . . ?
C19 C18 H18 118.6 . . ?
C20 C19 C18 122.0(6) . . ?
C20 C19 H19 119.0 . . ?
C18 C19 H19 119.0 . . ?
C19 C20 C15 115.7(5) . . ?
C19 C20 C22 121.3(5) . . ?
C15 C20 C22 123.0(5) . . ?
C13 C21 H21A 109.5 . . ?
C13 C21 H21B 109.5 . . ?
H21A C21 H21B 109.5 . . ?
C13 C21 H21C 109.5 . . ?
H21A C21 H21C 109.5 . . ?
H21B C21 H21C 109.5 . . ?
C23 C22 C27 120.0 . . ?
C23 C22 C20 118.8(3) . . ?
C27 C22 C20 121.1(3) . . ?
C22 C23 C24 120.0 . . ?
C22 C23 H23 120.0 . . ?
C24 C23 H23 120.0 . . ?
C25 C24 C23 120.0 . . ?
C25 C24 H24 120.0 . . ?
C23 C24 H24 120.0 . . ?
C24 C25 C26 120.0 . . ?
C24 C25 H25 120.0 . . ?
C26 C25 H25 120.0 . . ?
C25 C26 C27 120.0 . . ?
C25 C26 H26 120.0 . . ?
C27 C26 H26 120.0 . . ?
C26 C27 C22 120.0 . . ?
C26 C27 H27 120.0 . . ?
C22 C27 H27 120.0 . . ?

loop_
_geom_bond_atom_site_label_1
_geom_bond_atom_site_label_2
_geom_bond_distance
_geom_bond_site_symmetry_2
_geom_bond_publ_flag
Hf1 Cl1 2.3860(14) . ?
Hf1 Cl2 2.4036(17) . ?
Hf1 C5 2.427(4) . ?
Hf1 C12 2.461(4) . ?
Hf1 C1 2.478(4) . ?
Hf1 C4 2.491(4) . ?
Hf1 C13 2.509(4) . ?
Hf1 C16 2.523(4) . ?
Hf1 C2 2.571(4) . ?
Hf1 C3 2.579(4) . ?
Hf1 C14 2.599(4) . ?
Hf1 C15 2.607(4) . ?
Si1 C11 1.864(7) . ?
Si1 C10 1.875(8) . ?
Si1 C5 1.912(3) . ?
Si1 C12 1.921(3) . ?
C1 C5 1.4200 . ?
C1 C2 1.4200 . ?
C1 C6 1.510(6) . ?
C2 C3 1.4200 . ?
C2 C7 1.498(7) . ?
C3 C4 1.4200 . ?
C3 C8 1.501(6) . ?
C4 C5 1.4200 . ?
C4 C9 1.506(7) . ?
C6 H6A 0.9800 . ?
C6 H6B 0.9800 . ?
C6 H6C 0.9800 . ?
C7 H7A 0.9800 . ?
C7 H7B 0.9800 . ?
C7 H7C 0.9800 . ?
C8 H8A 0.9800 . ?
C8 H8B 0.9800 . ?
C8 H8C 0.9800 . ?
C9 H9A 0.9800 . ?
C9 H9B 0.9800 . ?
C9 H9C 0.9800 . ?
C10 H10A 0.9800 . ?
C10 H10B 0.9800 . ?
C10 H10C 0.9800 . ?
C11 H11A 0.9800 . ?
C11 H11B 0.9800 . ?
C11 H11C 0.9800 . ?
C12 C13 1.4200 . ?
C12 C16 1.4200 . ?
C13 C14 1.4200 . ?
C13 C21 1.486(8) . ?
C14 C15 1.4200 . ?
C14 H14 0.9500 . ?
C15 C16 1.4200 . ?
C15 C20 1.434(6) . ?
C16 C17 1.417(7) . ?
C17 C18 1.361(9) . ?
C17 H17 0.9500 . ?
C18 C19 1.419(9) . ?
C18 H18 0.9500 . ?
C19 C20 1.365(8) . ?
C19 H19 0.9500 . ?
C20 C22 1.491(6) . ?
C21 H21A 0.9800 . ?
C21 H21B 0.9800 . ?
C21 H21C 0.9800 . ?
C22 C23 1.3900 . ?
C22 C27 1.3900 . ?
C23 C24 1.3900 . ?
C23 H23 0.9500 . ?
C24 C25 1.3900 . ?
C24 H24 0.9500 . ?
C25 C26 1.3900 . ?
C25 H25 0.9500 . ?
C26 C27 1.3900 . ?
C26 H26 0.9500 . ?
C27 H27 0.9500 . ?

loop_
_geom_torsion_atom_site_label_1
_geom_torsion_atom_site_label_2
_geom_torsion_atom_site_label_3
_geom_torsion_atom_site_label_4
_geom_torsion
_geom_torsion_site_symmetry_1
_geom_torsion_site_symmetry_2
_geom_torsion_site_symmetry_3
_geom_torsion_site_symmetry_4
_geom_torsion_publ_flag
C5 C1 C2 C3 0.0 . . . . ?
C6 C1 C2 C3 173.8(5) . . . . ?
Hf1 C1 C2 C3 -65.12(15) . . . . ?
C5 C1 C2 C7 -175.3(5) . . . . ?
C6 C1 C2 C7 -1.6(6) . . . . ?
Hf1 C1 C2 C7 119.5(5) . . . . ?
C5 C1 C2 Hf1 65.12(15) . . . . ?
C6 C1 C2 Hf1 -121.1(5) . . . . ?
C1 C2 C3 C4 0.0 . . . . ?
C7 C2 C3 C4 175.4(5) . . . . ?
Hf1 C2 C3 C4 -62.39(14) . . . . ?
C1 C2 C3 C8 -173.3(5) . . . . ?
C7 C2 C3 C8 2.1(6) . . . . ?
Hf1 C2 C3 C8 124.3(5) . . . . ?
C1 C2 C3 Hf1 62.39(14) . . . . ?
C7 C2 C3 Hf1 -122.2(5) . . . . ?
C2 C3 C4 C5 0.0 . . . . ?
C8 C3 C4 C5 173.1(5) . . . . ?
Hf1 C3 C4 C5 -64.59(15) . . . . ?
C2 C3 C4 C9 -175.4(5) . . . . ?
C8 C3 C4 C9 -2.2(6) . . . . ?
Hf1 C3 C4 C9 120.1(5) . . . . ?
C2 C3 C4 Hf1 64.59(15) . . . . ?
C8 C3 C4 Hf1 -122.3(5) . . . . ?
C2 C1 C5 C4 0.0 . . . . ?
C6 C1 C5 C4 -173.2(5) . . . . ?
Hf1 C1 C5 C4 69.22(15) . . . . ?
C2 C1 C5 Si1 -159.4(3) . . . . ?
C6 C1 C5 Si1 27.3(6) . . . . ?
Hf1 C1 C5 Si1 -90.2(2) . . . . ?
C2 C1 C5 Hf1 -69.22(15) . . . . ?
C6 C1 C5 Hf1 117.5(5) . . . . ?
C3 C4 C5 C1 0.0 . . . . ?
C9 C4 C5 C1 174.9(6) . . . . ?
Hf1 C4 C5 C1 -68.87(15) . . . . ?
C3 C4 C5 Si1 159.3(3) . . . . ?
C9 C4 C5 Si1 -25.8(6) . . . . ?
Hf1 C4 C5 Si1 90.5(3) . . . . ?
C3 C4 C5 Hf1 68.87(15) . . . . ?
C9 C4 C5 Hf1 -116.2(5) . . . . ?
C16 C12 C13 C14 0.0 . . . . ?
Si1 C12 C13 C14 157.8(3) . . . . ?
Hf1 C12 C13 C14 69.45(15) . . . . ?
C16 C12 C13 C21 171.7(6) . . . . ?
Si1 C12 C13 C21 -30.5(6) . . . . ?
Hf1 C12 C13 C21 -118.9(5) . . . . ?
C16 C12 C13 Hf1 -69.45(15) . . . . ?
Si1 C12 C13 Hf1 88.4(2) . . . . ?
C12 C13 C14 C15 0.0 . . . . ?
C21 C13 C14 C15 -172.7(5) . . . . ?
Hf1 C13 C14 C15 65.54(15) . . . . ?
C12 C13 C14 Hf1 -65.54(15) . . . . ?
C21 C13 C14 Hf1 121.7(5) . . . . ?
C13 C14 C15 C16 0.0 . . . . ?
Hf1 C14 C15 C16 62.88(14) . . . . ?
C13 C14 C15 C20 174.2(5) . . . . ?
Hf1 C14 C15 C20 -123.0(4) . . . . ?
C13 C14 C15 Hf1 -62.88(14) . . . . ?
C14 C15 C16 C17 176.5(5) . . . . ?
C20 C15 C16 C17 1.9(5) . . . . ?
Hf1 C15 C16 C17 -118.6(4) . . . . ?
C14 C15 C16 C12 0.0 . . . . ?
C20 C15 C16 C12 -174.6(5) . . . . ?
Hf1 C15 C16 C12 64.94(15) . . . . ?
C14 C15 C16 Hf1 -64.94(15) . . . . ?
C20 C15 C16 Hf1 120.5(4) . . . . ?
C13 C12 C16 C17 -175.7(6) . . . . ?
Si1 C12 C16 C17 26.1(6) . . . . ?
Hf1 C12 C16 C17 115.2(5) . . . . ?
C13 C12 C16 C15 0.0 . . . . ?
Si1 C12 C16 C15 -158.2(3) . . . . ?
Hf1 C12 C16 C15 -69.05(15) . . . . ?
C13 C12 C16 Hf1 69.05(15) . . . . ?
Si1 C12 C16 Hf1 -89.1(2) . . . . ?
C15 C16 C17 C18 -1.6(7) . . . . ?
C12 C16 C17 C18 173.8(5) . . . . ?
Hf1 C16 C17 C18 -93.5(6) . . . . ?
C16 C17 C18 C19 0.0(10) . . . . ?
C17 C18 C19 C20 1.4(10) . . . . ?
C18 C19 C20 C15 -1.1(8) . . . . ?
C18 C19 C20 C22 178.4(5) . . . . ?
C16 C15 C20 C19 -0.5(7) . . . . ?
C14 C15 C20 C19 -173.9(4) . . . . ?
Hf1 C15 C20 C19 88.2(5) . . . . ?
C16 C15 C20 C22 180.0(4) . . . . ?
C14 C15 C20 C22 6.6(7) . . . . ?
Hf1 C15 C20 C22 -91.3(5) . . . . ?
C19 C20 C22 C23 46.2(6) . . . . ?
C15 C20 C22 C23 -134.3(4) . . . . ?
C19 C20 C22 C27 -131.8(5) . . . . ?
C15 C20 C22 C27 47.6(6) . . . . ?
C27 C22 C23 C24 0.0 . . . . ?
C20 C22 C23 C24 -178.1(4) . . . . ?
C22 C23 C24 C25 0.0 . . . . ?
C23 C24 C25 C26 0.0 . . . . ?
C24 C25 C26 C27 0.0 . . . . ?
C25 C26 C27 C22 0.0 . . . . ?
C23 C22 C27 C26 0.0 . . . . ?
C20 C22 C27 C26 178.0(4) . . . . ?
